data_7226748
loop_
_publ_author_name
'Fern\'andez, Bel\'en'
'Oyarzabal, Itziar'
'Fischer-Fodor, Eva'
'Macavei, Sergiu'
'S\'anchez, Ignacio'
'Seco, Jos\'e M.'
'G\'omez-Ruiz, Santiago'
'Rodr\'iguez-Di\'eguez, Antonio'

_publ_section_title
;
 Multifunctional applications of a dysprosium-based metal--organic chain
 with single-ion magnet behaviour
;
_journal_issue 45
_journal_name_full CrystEngComm
_journal_page_first 8718
_journal_paper_doi 10.1039/C6CE01810F
_journal_volume 18
_journal_year 2016
_chemical_formula_sum 'C24 H20 Dy N8 Na O8'
_chemical_formula_weight 733.97
_chemical_name_systematic
;
 ?
;
_space_group_crystal_system tetragonal
_space_group_IT_number 88
_space_group_name_Hall '-I 4ad'
_space_group_name_H-M_alt 'I 41/a'
_symmetry_space_group_name_Hall '-I 4ad'
_symmetry_space_group_name_H-M 'I 41/a :2'
_atom_sites_solution_hydrogens geom
_audit_creation_method SHELXL-2014
_audit_update_record
;
2016-04-26 deposited with the CCDC.
2016-10-07 downloaded from the CCDC.
;
_cell_angle_alpha 90
_cell_angle_beta 90
_cell_angle_gamma 90
_cell_formula_units_Z 4
_cell_length_a 18.0441(8)
_cell_length_b 18.0441(8)
_cell_length_c 8.3135(7)
_cell_measurement_reflns_used 10174
_cell_measurement_temperature 100(2)
_cell_measurement_theta_max 28.48
_cell_measurement_theta_min 2.70
_cell_volume 2706.8(3)
_computing_cell_refinement 'Bruker Apex II'
_computing_data_collection 'Bruker ApexII'
_computing_data_reduction 'Bruker Apex II'
_computing_molecular_graphics 'Mercury Software (CCDC, 2014)'
_computing_publication_material 'SHELXL-2014 (Sheldrick, 2014)'
_computing_structure_refinement 'SHELXL-2014 (Sheldrick, 2014)'
_computing_structure_solution 'SHELXL-2014 (Sheldrick, 2014)'
_diffrn_ambient_temperature 100(2)
_diffrn_measured_fraction_theta_full 1.000
_diffrn_measured_fraction_theta_max 0.993
_diffrn_measurement_device_type 'Bruker D8 Venture'
_diffrn_measurement_method 'Phi and Omega Scans'
_diffrn_radiation_type MoK\a
_diffrn_radiation_wavelength 0.71069
_diffrn_reflns_av_R_equivalents 0.0819
_diffrn_reflns_av_unetI/netI 0.0333
_diffrn_reflns_Laue_measured_fraction_full 1.000
_diffrn_reflns_Laue_measured_fraction_max 0.993
_diffrn_reflns_limit_h_max 24
_diffrn_reflns_limit_h_min -24
_diffrn_reflns_limit_k_max 24
_diffrn_reflns_limit_k_min -23
_diffrn_reflns_limit_l_max 11
_diffrn_reflns_limit_l_min -11
_diffrn_reflns_number 24638
_diffrn_reflns_point_group_measured_fraction_full 1.000
_diffrn_reflns_point_group_measured_fraction_max 0.993
_diffrn_reflns_theta_full 25.240
_diffrn_reflns_theta_max 28.870
_diffrn_reflns_theta_min 2.257
_diffrn_source 'fine-focus sealed tube'
_exptl_absorpt_coefficient_mu 2.840
_exptl_absorpt_correction_T_max 0.7458
_exptl_absorpt_correction_T_min 0.6355
_exptl_absorpt_correction_type empirical
_exptl_absorpt_process_details 'Bruker SADABS (Bruker, 1999)'
_exptl_crystal_colour Yellow
_exptl_crystal_density_diffrn 1.801
_exptl_crystal_description Prismatic
_exptl_crystal_F_000 1444
_exptl_crystal_size_max 0.18
_exptl_crystal_size_mid 0.14
_exptl_crystal_size_min 0.12
_refine_diff_density_max 1.203
_refine_diff_density_min -2.381
_refine_diff_density_rms 0.327
_refine_ls_extinction_method none
_refine_ls_goodness_of_fit_ref 1.231
_refine_ls_hydrogen_treatment constr
_refine_ls_matrix_type full
_refine_ls_number_parameters 95
_refine_ls_number_reflns 1771
_refine_ls_number_restraints 0
_refine_ls_restrained_S_all 1.231
_refine_ls_R_factor_all 0.0719
_refine_ls_R_factor_gt 0.0459
_refine_ls_shift/su_max 0.000
_refine_ls_shift/su_mean 0.000
_refine_ls_structure_factor_coef Fsqd
_refine_ls_weighting_details 'w=1/[\s^2^(Fo^2^)+(0.0784P)^2^+18.2372P] where P=(Fo^2^+2Fc^2^)/3'
_refine_ls_weighting_scheme calc
_refine_ls_wR_factor_gt 0.1205
_refine_ls_wR_factor_ref 0.1508
_reflns_Friedel_coverage 0.000
_reflns_number_gt 1406
_reflns_number_total 1771
_reflns_threshold_expression 'I > 2\s(I)'
_cod_data_source_file c6ce01810f2.cif
_cod_data_source_block DyNaL
_cod_depositor_comments
;
The following automatic conversions were performed:

'_exptl_absorpt_correction_type' value 'Empirical' changed to
'empirical' according to
/usr/data/users/saulius/crontab/automatic-downloads/rss-feeds/RSC/lib/dictionaries/cif_core.dic
dictionary named 'cif_core.dic' version 2.4.2 from 2011-04-26.

Automatic conversion script
Id: cif_fix_values 4268 2015-11-12 08:31:59Z antanas 

 Adding full bibliography for 7226748.cif.
;
_cod_database_code 7226748
_shelx_space_group_comment
;
The symmetry employed for this shelxl refinement is uniquely defined
by the following loop, which should always be used as a source of
symmetry information in preference to the above space-group names.
They are only intended as comments.
;
_shelxl_version_number 2014-3

loop_
_space_group_symop_operation_xyz
'x, y, z'
'-y+3/4, x+1/4, z+1/4'
'-x+1/2, -y, z+1/2'
'y+3/4, -x+3/4, z+3/4'
'x+1/2, y+1/2, z+1/2'
'-y+5/4, x+3/4, z+3/4'
'-x+1, -y+1/2, z+1'
'y+5/4, -x+5/4, z+5/4'
'-x, -y, -z'
'y-3/4, -x-1/4, -z-1/4'
'x-1/2, y, -z-1/2'
'-y-3/4, x-3/4, -z-3/4'
'-x+1/2, -y+1/2, -z+1/2'
'y-1/4, -x+1/4, -z+1/4'
'x, y+1/2, -z'
'-y-1/4, x-1/4, -z-1/4'

loop_
_atom_site_label
_atom_site_type_symbol
_atom_site_fract_x
_atom_site_fract_y
_atom_site_fract_z
_atom_site_U_iso_or_equiv
_atom_site_adp_type
_atom_site_occupancy
_atom_site_site_symmetry_order
_atom_site_calc_flag
_atom_site_refinement_flags_posn
_atom_site_refinement_flags_adp
_atom_site_refinement_flags_occupancy
Dy1 Dy 0.0000 0.2500 0.6250 0.0241(2) Uani 1 4 d S T P
Na1 Na 0.0000 0.2500 1.1250 0.0412(13) Uani 1 4 d S T P
C1 C 0.1318(4) 0.1921(3) 0.8595(9) 0.0322(15) Uani 1 1 d . . .
C2 C 0.1691(3) 0.1817(3) 0.7028(10) 0.0315(14) Uani 1 1 d . . .
C3 C 0.2398(4) 0.1497(4) 0.6870(10) 0.0374(15) Uani 1 1 d . . .
H3 H 0.2653 0.1337 0.7778 0.045 Uiso 1 1 calc R U .
C4 C 0.2712(4) 0.1420(4) 0.5382(9) 0.0363(15) Uani 1 1 d . . .
H4 H 0.3181 0.1211 0.5285 0.044 Uiso 1 1 calc R U .
C5 C 0.2336(3) 0.1650(3) 0.4019(9) 0.0298(14) Uani 1 1 d . . .
C6 C 0.1628(3) 0.1969(3) 0.4267(8) 0.0274(12) Uani 1 1 d . . .
H6 H 0.1364 0.2132 0.3373 0.033 Uiso 1 1 calc R U .
N1 N 0.1319(3) 0.2048(3) 0.5711(7) 0.0264(10) Uani 1 1 d . . .
N2 N 0.2628(3) 0.1565(3) 0.2535(7) 0.0351(12) Uani 1 1 d . . .
H2A H 0.3057 0.1364 0.2422 0.042 Uiso 1 1 calc R U .
H2B H 0.2386 0.1711 0.1704 0.042 Uiso 1 1 calc R U .
O1 O 0.0680(2) 0.2250(2) 0.8542(6) 0.0324(10) Uani 1 1 d . . .
O2 O 0.1591(3) 0.1683(3) 0.9845(7) 0.0452(13) Uani 1 1 d . . .

loop_
_atom_site_aniso_label
_atom_site_aniso_U_11
_atom_site_aniso_U_22
_atom_site_aniso_U_33
_atom_site_aniso_U_23
_atom_site_aniso_U_13
_atom_site_aniso_U_12
Dy1 0.0174(2) 0.0174(2) 0.0375(4) 0.000 0.000 0.000
Na1 0.0355(18) 0.0355(18) 0.053(4) 0.000 0.000 0.000
C1 0.027(3) 0.014(2) 0.056(4) 0.001(3) -0.015(3) -0.004(2)
C2 0.025(3) 0.015(2) 0.054(4) -0.001(3) -0.013(3) -0.003(2)
C3 0.034(3) 0.029(3) 0.049(4) 0.001(3) -0.021(3) 0.003(3)
C4 0.025(3) 0.034(3) 0.050(4) -0.005(3) 0.000(3) 0.003(3)
C5 0.017(3) 0.021(3) 0.052(4) -0.002(2) -0.001(2) 0.001(2)
C6 0.019(3) 0.022(3) 0.041(3) 0.003(2) -0.002(2) -0.001(2)
N1 0.021(2) 0.014(2) 0.044(3) 0.000(2) -0.006(2) -0.0011(17)
N2 0.027(3) 0.039(3) 0.040(3) 0.001(2) 0.001(2) 0.008(2)
O1 0.023(2) 0.024(2) 0.051(3) 0.0027(19) -0.0060(18) 0.0008(17)
O2 0.038(3) 0.031(3) 0.067(4) 0.012(2) -0.021(3) -0.005(2)

loop_
_atom_type_symbol
_atom_type_description
_atom_type_scat_dispersion_real
_atom_type_scat_dispersion_imag
_atom_type_scat_source
C C 0.0033 0.0016 'International Tables Vol C Tables 4.2.6.8 and 6.1.1.4'
Dy Dy -0.1892 4.4098 'International Tables Vol C Tables 4.2.6.8 and 6.1.1.4'
N N 0.0061 0.0033 'International Tables Vol C Tables 4.2.6.8 and 6.1.1.4'
O O 0.0106 0.0060 'International Tables Vol C Tables 4.2.6.8 and 6.1.1.4'
H H 0.0000 0.0000 'International Tables Vol C Tables 4.2.6.8 and 6.1.1.4'
Na Na 0.0362 0.0249 'International Tables Vol C Tables 4.2.6.8 and 6.1.1.4'

loop_
_geom_angle_atom_site_label_1
_geom_angle_atom_site_label_2
_geom_angle_atom_site_label_3
_geom_angle
_geom_angle_site_symmetry_1
_geom_angle_site_symmetry_3
O1 Dy1 O1 132.84(15) 14_556 7_454
O1 Dy1 O1 68.9(2) 14_556 12_667
O1 Dy1 O1 132.84(15) 7_454 12_667
O1 Dy1 O1 132.84(15) 14_556 .
O1 Dy1 O1 68.9(2) 7_454 .
O1 Dy1 O1 132.84(15) 12_667 .
O1 Dy1 N1 82.42(16) 14_556 .
O1 Dy1 N1 134.54(18) 7_454 .
O1 Dy1 N1 80.95(16) 12_667 .
O1 Dy1 N1 65.65(18) . .
O1 Dy1 N1 134.54(18) 14_556 12_667
O1 Dy1 N1 80.95(16) 7_454 12_667
O1 Dy1 N1 65.65(18) 12_667 12_667
O1 Dy1 N1 82.42(16) . 12_667
N1 Dy1 N1 91.76(5) . 12_667
O1 Dy1 N1 65.65(18) 14_556 14_556
O1 Dy1 N1 82.42(16) 7_454 14_556
O1 Dy1 N1 134.54(18) 12_667 14_556
O1 Dy1 N1 80.95(16) . 14_556
N1 Dy1 N1 91.76(5) . 14_556
N1 Dy1 N1 159.8(3) 12_667 14_556
O1 Dy1 N1 80.95(16) 14_556 7_454
O1 Dy1 N1 65.65(18) 7_454 7_454
O1 Dy1 N1 82.42(16) 12_667 7_454
O1 Dy1 N1 134.54(18) . 7_454
N1 Dy1 N1 159.8(3) . 7_454
N1 Dy1 N1 91.76(5) 12_667 7_454
N1 Dy1 N1 91.76(5) 14_556 7_454
O1 Na1 O1 138.40(13) 12_668 7_454
O1 Na1 O1 60.29(19) 12_668 14_557
O1 Na1 O1 138.40(13) 7_454 14_557
O1 Na1 O1 138.40(13) 12_668 .
O1 Na1 O1 60.29(19) 7_454 .
O1 Na1 O1 138.40(13) 14_557 .
O2 C1 O1 123.0(7) . .
O2 C1 C2 121.2(6) . .
O1 C1 C2 115.7(6) . .
N1 C2 C3 120.1(7) . .
N1 C2 C1 116.6(6) . .
C3 C2 C1 123.3(6) . .
C4 C3 C2 120.1(7) . .
C4 C3 H3 120.0 . .
C2 C3 H3 120.0 . .
C3 C4 C5 120.5(6) . .
C3 C4 H4 119.7 . .
C5 C4 H4 119.7 . .
N2 C5 C4 121.5(6) . .
N2 C5 C6 122.1(6) . .
C4 C5 C6 116.4(6) . .
N1 C6 C5 123.5(6) . .
N1 C6 H6 118.2 . .
C5 C6 H6 118.2 . .
C6 N1 C2 119.3(5) . .
C6 N1 Dy1 125.6(4) . .
C2 N1 Dy1 114.8(5) . .
C5 N2 H2A 120.0 . .
C5 N2 H2B 120.0 . .
H2A N2 H2B 120.0 . .
C1 O1 Dy1 126.1(4) . .
C1 O1 Na1 117.9(4) . .
Dy1 O1 Na1 115.40(18) . .

loop_
_geom_bond_atom_site_label_1
_geom_bond_atom_site_label_2
_geom_bond_distance
_geom_bond_site_symmetry_2
Dy1 O1 2.311(5) 14_556
Dy1 O1 2.311(5) 7_454
Dy1 O1 2.311(5) 12_667
Dy1 O1 2.311(5) .
Dy1 N1 2.555(5) .
Dy1 N1 2.555(5) 12_667
Dy1 N1 2.555(5) 14_556
Dy1 N1 2.555(5) 7_454
Na1 O1 2.603(5) 12_668
Na1 O1 2.603(5) 7_454
Na1 O1 2.603(5) 14_557
Na1 O1 2.603(5) .
C1 O2 1.228(8) .
C1 O1 1.296(8) .
C1 C2 1.479(11) .
C2 N1 1.351(9) .
C2 C3 1.406(9) .
C3 C4 1.367(11) .
C3 H3 0.9300 .
C4 C5 1.384(10) .
C4 H4 0.9300 .
C5 N2 1.350(9) .
C5 C6 1.418(8) .
C6 N1 1.331(9) .
C6 H6 0.9300 .
N2 H2A 0.8600 .
N2 H2B 0.8600 .
